data_4070430
loop_
_publ_author_name
'Ahmad, S. Usman'
'Beckmann, Jens'

_publ_section_title
;
 Synthesis and Structure of Polynuclear Indoxanes and Thalloxanes
 Containing Bulkym-Terphenyl Substituents
;
_journal_issue 24
_journal_name_full Organometallics
_journal_page_first 6893
_journal_paper_doi 10.1021/om9007967
_journal_volume 28
_journal_year 2009
_chemical_formula_sum 'C96 H100 O10 Tl6'
_chemical_formula_weight 2639.98
_chemical_name_systematic
;
 ?
;
_space_group_IT_number 14
_symmetry_cell_setting monoclinic
_symmetry_space_group_name_Hall '-P 2yn'
_symmetry_space_group_name_H-M 'P 1 21/n 1'
_atom_sites_solution_hydrogens geom
_atom_sites_solution_primary direct
_atom_sites_solution_secondary difmap
_audit_creation_method SHELXL-97
_cell_angle_alpha 90.00
_cell_angle_beta 108.26(6)
_cell_angle_gamma 90.00
_cell_formula_units_Z 2
_cell_length_a 14.301(12)
_cell_length_b 20.80(2)
_cell_length_c 18.082(17)
_cell_measurement_temperature 150
_cell_volume 5108(8)
_computing_cell_refinement 'X-Area (Stoe, 2004)'
_computing_data_collection 'X-Area (Stoe, 2004)'
_computing_data_reduction 'X-Area (Stoe, 2004)'
_computing_molecular_graphics 'DIAMOND (Brandenburg, 2006)'
_computing_publication_material 'SHELXL97 (Sheldrick, 1997)'
_computing_structure_refinement 'SHELXL97 (Sheldrick, 1997)'
_computing_structure_solution 'SHELXS97 (Sheldrick, 1997)'
_diffrn_ambient_temperature 150
_diffrn_measured_fraction_theta_full 0.991
_diffrn_measured_fraction_theta_max 0.991
_diffrn_measurement_device_type 'CCD area detector'
_diffrn_measurement_method 'phi and omega scans'
_diffrn_radiation_monochromator graphite
_diffrn_radiation_source 'fine-focus sealed tube'
_diffrn_radiation_type MoK\a
_diffrn_radiation_wavelength 0.71073
_diffrn_reflns_av_R_equivalents 0.1088
_diffrn_reflns_av_sigmaI/netI 0.1077
_diffrn_reflns_limit_h_max 14
_diffrn_reflns_limit_h_min -17
_diffrn_reflns_limit_k_max 24
_diffrn_reflns_limit_k_min -24
_diffrn_reflns_limit_l_max 21
_diffrn_reflns_limit_l_min -21
_diffrn_reflns_number 25482
_diffrn_reflns_theta_full 25.25
_diffrn_reflns_theta_max 25.25
_diffrn_reflns_theta_min 1.87
_exptl_absorpt_coefficient_mu 9.478
_exptl_absorpt_correction_T_max 1.00
_exptl_absorpt_correction_T_min 0.27
_exptl_absorpt_correction_type multi-scan
_exptl_absorpt_process_details 'X-Area (Stoe, 2004)'
_exptl_crystal_colour colourless
_exptl_crystal_density_diffrn 1.716
_exptl_crystal_density_method 'not measured'
_exptl_crystal_description block
_exptl_crystal_F_000 2484
_exptl_crystal_size_max 0.50
_exptl_crystal_size_mid 0.17
_exptl_crystal_size_min 0.16
_refine_diff_density_max 1.805
_refine_diff_density_min -1.405
_refine_diff_density_rms 0.183
_refine_ls_extinction_method none
_refine_ls_goodness_of_fit_ref 0.921
_refine_ls_hydrogen_treatment mixed
_refine_ls_matrix_type full
_refine_ls_number_parameters 568
_refine_ls_number_reflns 9159
_refine_ls_number_restraints 0
_refine_ls_restrained_S_all 0.921
_refine_ls_R_factor_all 0.1080
_refine_ls_R_factor_gt 0.0591
_refine_ls_shift/su_max 0.001
_refine_ls_shift/su_mean 0.000
_refine_ls_structure_factor_coef Fsqd
_refine_ls_weighting_details 'calc w=1/[\s^2^(Fo^2^)+(0.0764P)^2^+0.0000P] where P=(Fo^2^+2Fc^2^)/3'
_refine_ls_weighting_scheme calc
_refine_ls_wR_factor_gt 0.1355
_refine_ls_wR_factor_ref 0.1533
_reflns_number_gt 5534
_reflns_number_total 9159
_reflns_threshold_expression >2sigma(I)
_cod_data_source_file om9007967_si_001.cif
_cod_data_source_block publication_text
_cod_depositor_comments
;
The following automatic conversions were performed:

'_symmetry_cell_setting' value 'Monoclinic' changed to 'monoclinic'
according to /home/saulius/struct/CIF-dictionaries/cif_core.dic
dictionary named 'cif_core.dic' version 2.4.2 from 2011-04-26.

Automatic conversion script
Id: cif_fix_values 1715 2011-07-08 13:25:40Z adriana 
;
_cod_original_sg_symbol_H-M P2(1)/n
_cod_database_code 4070430

loop_
_symmetry_equiv_pos_as_xyz
'x, y, z'
'-x+1/2, y+1/2, -z+1/2'
'-x, -y, -z'
'x-1/2, -y-1/2, z-1/2'

loop_
_atom_site_label
_atom_site_type_symbol
_atom_site_fract_x
_atom_site_fract_y
_atom_site_fract_z
_atom_site_U_iso_or_equiv
_atom_site_adp_type
_atom_site_occupancy
_atom_site_symmetry_multiplicity
_atom_site_calc_flag
_atom_site_refinement_flags
_atom_site_disorder_assembly
_atom_site_disorder_group
Tl1 Tl 0.66207(4) 0.58624(2) 0.96433(3) 0.04875(16) Uani 1 1 d . . .
Tl2 Tl 0.67574(4) 0.42784(2) 0.95151(3) 0.05416(17) Uani 1 1 d . A .
Tl3 Tl 0.62865(13) 0.49541(9) 1.18359(9) 0.0857(5) Uani 0.45 1 d P A 1
Tl4 Tl 0.60045(9) 0.49033(7) 1.13205(8) 0.0698(4) Uani 0.50 1 d P A -1
C35 C 0.7944(14) 0.3248(8) 1.1261(9) 0.076(5) Uani 1 1 d . B .
C50 C 0.7919(13) 0.6781(7) 1.1093(8) 0.069(4) Uani 1 1 d . B .
C20 C 0.6713(12) 0.3438(8) 0.7943(8) 0.064(4) Uani 1 1 d . . .
C41 C 0.7892(12) 0.7043(6) 1.0297(8) 0.059(4) Uani 1 1 d . . .
C52 C 0.856(2) 0.6089(8) 1.2190(10) 0.105(8) Uani 1 1 d . B .
H52 H 0.9018 0.5786 1.2462 0.126 Uiso 1 1 calc R . .
C12 C 0.8109(13) 0.2707(7) 0.8574(10) 0.073(4) Uani 1 1 d . . .
H12 H 0.8030 0.2515 0.8094 0.088 Uiso 1 1 calc R . .
C51 C 0.8629(14) 0.6341(8) 1.1495(10) 0.075(4) Uani 1 1 d . . .
C60 C 0.6518(14) 0.6763(7) 0.8165(8) 0.065(4) Uani 1 1 d . B .
C40 C 0.7310(10) 0.6770(6) 0.9609(7) 0.047(3) Uani 1 1 d . B .
C65 C 0.5526(15) 0.6913(8) 0.7945(9) 0.080(5) Uani 1 1 d . . .
C61 C 0.6858(16) 0.6344(8) 0.7722(10) 0.080(5) Uani 1 1 d . . .
C10 C 0.7597(10) 0.3459(6) 0.9389(7) 0.052(3) Uani 1 1 d . . .
C34 C 0.8059(17) 0.3466(10) 1.2010(10) 0.094(6) Uani 1 1 d . . .
H34 H 0.7699 0.3282 1.2304 0.113 Uiso 1 1 calc R . .
C11 C 0.7484(11) 0.3212(7) 0.8639(8) 0.059(3) Uani 1 1 d . B .
C13 C 0.8847(13) 0.2496(8) 0.9235(10) 0.077(5) Uani 1 1 d . B .
H13 H 0.9277 0.2175 0.9185 0.092 Uiso 1 1 calc R . .
C30 C 0.8463(13) 0.3502(8) 1.0822(9) 0.069(4) Uani 1 1 d . . .
C44 C 0.7727(14) 0.7611(7) 0.8886(9) 0.077(5) Uani 1 1 d . B .
H44 H 0.7652 0.7823 0.8418 0.092 Uiso 1 1 calc R . .
C45 C 0.7206(11) 0.7042(6) 0.8882(8) 0.057(3) Uani 1 1 d . . .
C14 C 0.8952(13) 0.2747(7) 0.9949(10) 0.073(4) Uani 1 1 d . . .
H14 H 0.9442 0.2591 1.0382 0.088 Uiso 1 1 calc R B .
C53 C 0.783(2) 0.6284(9) 1.2474(11) 0.110(8) Uani 1 1 d . . .
C43 C 0.8357(15) 0.7871(8) 0.9575(10) 0.085(5) Uani 1 1 d . . .
H43 H 0.8723 0.8237 0.9559 0.103 Uiso 1 1 calc R B .
C25 C 0.5824(14) 0.3098(9) 0.7638(11) 0.080(5) Uani 1 1 d . . .
C15 C 0.8333(12) 0.3235(7) 1.0038(8) 0.064(4) Uani 1 1 d . B .
C22 C 0.6165(16) 0.4128(9) 0.6836(10) 0.087(5) Uani 1 1 d . . .
H22 H 0.6287 0.4483 0.6567 0.104 Uiso 1 1 calc R . .
C55 C 0.7205(15) 0.6963(8) 1.1407(10) 0.079(5) Uani 1 1 d . . .
C31 C 0.9163(15) 0.3995(9) 1.1122(10) 0.086(5) Uani 1 1 d . B .
C42 C 0.8434(13) 0.7591(8) 1.0261(9) 0.075(5) Uani 1 1 d . B .
H42 H 0.8855 0.7765 1.0718 0.090 Uiso 1 1 calc R . .
C23 C 0.5275(17) 0.3792(10) 0.6552(11) 0.092(6) Uani 1 1 d . . .
C21 C 0.6858(13) 0.3930(9) 0.7516(10) 0.078(5) Uani 1 1 d . . .
C32 C 0.919(2) 0.4199(12) 1.1861(11) 0.122(9) Uani 1 1 d . . .
H32 H 0.9600 0.4546 1.2066 0.146 Uiso 1 1 calc R B .
C33 C 0.870(2) 0.3947(12) 1.2308(10) 0.116(9) Uani 1 1 d . B .
C24 C 0.5131(14) 0.3299(11) 0.6961(10) 0.091(6) Uani 1 1 d . . .
H24 H 0.4537 0.3078 0.6785 0.110 Uiso 1 1 calc R . .
C54 C 0.718(2) 0.6715(10) 1.2094(12) 0.115(8) Uani 1 1 d . B .
H54 H 0.6689 0.6850 1.2299 0.138 Uiso 1 1 calc R . .
C62 C 0.619(2) 0.6056(8) 0.7098(11) 0.101(7) Uani 1 1 d . . .
H62 H 0.6418 0.5776 0.6793 0.121 Uiso 1 1 calc R . .
C36 C 0.9711(16) 0.4282(10) 1.0646(11) 0.105(7) Uani 1 1 d . . .
H36A H 0.9565 0.4054 1.0161 0.158 Uiso 1 1 calc R B .
H36B H 1.0404 0.4255 1.0918 0.158 Uiso 1 1 calc R . .
H36C H 0.9524 0.4724 1.0546 0.158 Uiso 1 1 calc R . .
C63 C 0.520(2) 0.6160(9) 0.6901(11) 0.109(8) Uani 1 1 d . . .
C26 C 0.7852(15) 0.4300(11) 0.7736(11) 0.111(7) Uani 1 1 d . . .
H26A H 0.7815 0.4634 0.7361 0.167 Uiso 1 1 calc R . .
H26B H 0.8373 0.4008 0.7738 0.167 Uiso 1 1 calc R . .
H26C H 0.7984 0.4487 0.8244 0.167 Uiso 1 1 calc R . .
C64 C 0.4869(16) 0.6596(9) 0.7315(9) 0.091(6) Uani 1 1 d . . .
H64 H 0.4199 0.6686 0.7179 0.110 Uiso 1 1 calc R . .
C66 C 0.7956(19) 0.6191(10) 0.7915(11) 0.111(8) Uani 1 1 d . . .
H66A H 0.8048 0.5886 0.7546 0.167 Uiso 1 1 calc R . .
H66B H 0.8197 0.6013 0.8430 0.167 Uiso 1 1 calc R . .
H66C H 0.8310 0.6578 0.7891 0.167 Uiso 1 1 calc R . .
C38 C 0.7209(16) 0.2721(9) 1.0959(10) 0.096(6) Uani 1 1 d . . .
H38A H 0.6917 0.2605 1.1352 0.144 Uiso 1 1 calc R B .
H38B H 0.7534 0.2353 1.0832 0.144 Uiso 1 1 calc R . .
H38C H 0.6706 0.2867 1.0502 0.144 Uiso 1 1 calc R . .
C68 C 0.5119(17) 0.7364(11) 0.8377(13) 0.113(7) Uani 1 1 d . . .
H68A H 0.4422 0.7401 0.8129 0.170 Uiso 1 1 calc R . .
H68B H 0.5422 0.7777 0.8388 0.170 Uiso 1 1 calc R . .
H68C H 0.5244 0.7211 0.8900 0.170 Uiso 1 1 calc R . .
C58 C 0.779(3) 0.6001(13) 1.3258(13) 0.171(14) Uani 1 1 d . B .
H58A H 0.8309 0.5695 1.3450 0.256 Uiso 1 1 calc R . .
H58B H 0.7164 0.5791 1.3179 0.256 Uiso 1 1 calc R . .
H58C H 0.7860 0.6341 1.3631 0.256 Uiso 1 1 calc R . .
O5 O 0.5272(13) 0.3934(9) 1.0185(13) 0.058(6) Uani 0.50 1 d P . 1
O6 O 0.5139(12) 0.6006(8) 1.0343(14) 0.053(5) Uani 0.50 1 d P . 1
O2 O 0.6143(14) 0.5746(9) 1.0704(9) 0.056(5) Uani 0.50 1 d P A .
O1 O 0.6297(13) 0.4254(9) 1.0605(10) 0.060(5) Uani 0.50 1 d P . .
O4 O 0.5037(15) 0.5808(9) 0.9038(11) 0.065(5) Uani 0.50 1 d P B -1
O3 O 0.5153(15) 0.4229(9) 0.8923(9) 0.063(5) Uani 0.50 1 d P A -1
O9 O 0.7800(14) 0.5110(8) 1.0047(12) 0.062(5) Uani 0.50 1 d P A -1
O7 O 0.6763(13) 0.4996(8) 1.0314(9) 0.051(4) Uani 0.50 1 d P A 1
O8 O 0.5795(13) 0.5086(8) 0.9014(9) 0.052(4) Uani 0.50 1 d P A 1
O10 O 0.6931(13) 0.5130(7) 0.8808(9) 0.048(4) Uani 0.50 1 d P A -1
C59 C 0.9416(15) 0.6137(10) 1.1171(12) 0.107(7) Uani 1 1 d . B .
H59A H 0.9847 0.5839 1.1522 0.161 Uiso 1 1 calc R . .
H59B H 0.9785 0.6507 1.1107 0.161 Uiso 1 1 calc R . .
H59C H 0.9125 0.5934 1.0675 0.161 Uiso 1 1 calc R . .
C57 C 0.6413(19) 0.7422(10) 1.0985(13) 0.117(8) Uani 1 1 d . B .
H57A H 0.5980 0.7498 1.1288 0.175 Uiso 1 1 calc R . .
H57B H 0.6045 0.7242 1.0490 0.175 Uiso 1 1 calc R . .
H57C H 0.6705 0.7821 1.0905 0.175 Uiso 1 1 calc R . .
C27 C 0.4470(19) 0.4000(11) 0.5780(12) 0.134(10) Uani 1 1 d . . .
H27A H 0.4700 0.4366 0.5563 0.201 Uiso 1 1 calc R . .
H27B H 0.3875 0.4111 0.5890 0.201 Uiso 1 1 calc R . .
H27C H 0.4342 0.3651 0.5414 0.201 Uiso 1 1 calc R . .
C67 C 0.438(3) 0.5813(12) 0.6178(14) 0.173(14) Uani 1 1 d . . .
H67A H 0.3734 0.5965 0.6152 0.260 Uiso 1 1 calc R . .
H67B H 0.4409 0.5356 0.6254 0.260 Uiso 1 1 calc R . .
H67C H 0.4504 0.5914 0.5700 0.260 Uiso 1 1 calc R . .
C28 C 0.5642(19) 0.2536(12) 0.8053(14) 0.131(8) Uani 1 1 d . . .
H28A H 0.6195 0.2466 0.8511 0.196 Uiso 1 1 calc R . .
H28B H 0.5549 0.2166 0.7721 0.196 Uiso 1 1 calc R . .
H28C H 0.5061 0.2605 0.8201 0.196 Uiso 1 1 calc R . .
C37 C 0.880(4) 0.4184(14) 1.3122(12) 0.31(3) Uani 1 1 d . . .
H37A H 0.9266 0.4529 1.3256 0.469 Uiso 1 1 calc R B .
H37B H 0.9020 0.3838 1.3487 0.469 Uiso 1 1 calc R . .
H37C H 0.8171 0.4334 1.3140 0.469 Uiso 1 1 calc R . .
Tl3' Tl 0.7185(15) 0.4980(7) 1.1645(10) 0.100(5) Uani 0.05 1 d P A -1

loop_
_atom_site_aniso_label
_atom_site_aniso_U_11
_atom_site_aniso_U_22
_atom_site_aniso_U_33
_atom_site_aniso_U_23
_atom_site_aniso_U_13
_atom_site_aniso_U_12
Tl1 0.0538(3) 0.0416(3) 0.0550(3) 0.0022(2) 0.0230(2) -0.0054(2)
Tl2 0.0621(4) 0.0445(3) 0.0607(3) -0.0055(2) 0.0261(3) 0.0031(2)
Tl3 0.0785(11) 0.1290(14) 0.0401(7) 0.0102(8) 0.0047(7) -0.0208(10)
Tl4 0.0555(7) 0.1144(11) 0.0376(6) 0.0033(6) 0.0119(5) -0.0056(7)
C35 0.105(14) 0.066(10) 0.058(9) 0.009(8) 0.025(9) 0.039(10)
C50 0.077(11) 0.061(9) 0.051(8) -0.009(7) -0.004(8) -0.013(8)
C20 0.069(10) 0.070(10) 0.054(8) -0.036(8) 0.020(8) 0.000(8)
C41 0.077(10) 0.047(8) 0.055(8) -0.002(6) 0.025(7) -0.012(7)
C52 0.19(2) 0.057(10) 0.060(10) 0.008(8) 0.023(13) -0.004(13)
C12 0.087(12) 0.058(9) 0.086(11) -0.017(8) 0.041(10) 0.001(8)
C51 0.080(12) 0.058(9) 0.074(10) -0.007(8) 0.006(9) 0.005(8)
C60 0.093(13) 0.052(8) 0.050(8) 0.016(7) 0.023(8) 0.000(8)
C40 0.061(8) 0.036(6) 0.048(7) 0.004(5) 0.025(6) -0.004(6)
C65 0.102(15) 0.075(11) 0.064(10) 0.010(8) 0.027(10) -0.011(10)
C61 0.115(16) 0.057(10) 0.064(10) 0.008(8) 0.019(10) 0.002(10)
C10 0.048(8) 0.058(8) 0.051(7) -0.023(6) 0.018(6) -0.007(6)
C34 0.128(18) 0.081(13) 0.059(10) 0.012(9) 0.008(11) 0.033(12)
C11 0.059(9) 0.050(8) 0.066(9) -0.007(7) 0.017(7) 0.005(7)
C13 0.083(12) 0.072(11) 0.083(11) -0.011(9) 0.038(10) 0.025(9)
C30 0.078(11) 0.062(10) 0.068(9) 0.009(8) 0.026(9) 0.027(8)
C44 0.113(14) 0.058(9) 0.071(10) 0.016(8) 0.046(10) -0.014(9)
C45 0.069(10) 0.046(8) 0.061(8) 0.000(6) 0.028(7) -0.012(7)
C14 0.087(12) 0.054(9) 0.083(11) 0.010(8) 0.033(9) 0.016(8)
C53 0.20(3) 0.065(12) 0.074(12) -0.014(10) 0.061(15) 0.010(14)
C43 0.103(14) 0.062(10) 0.096(13) 0.001(9) 0.039(11) -0.032(10)
C25 0.090(13) 0.083(12) 0.091(12) -0.010(10) 0.062(12) 0.001(10)
C15 0.078(11) 0.057(9) 0.057(8) -0.005(7) 0.022(8) 0.010(8)
C22 0.111(15) 0.068(11) 0.076(11) -0.010(9) 0.020(11) 0.019(11)
C55 0.110(15) 0.064(10) 0.071(10) -0.008(8) 0.041(10) -0.002(10)
C31 0.094(14) 0.073(11) 0.079(11) 0.003(9) 0.009(10) 0.030(10)
C42 0.076(11) 0.072(10) 0.068(9) 0.005(8) 0.009(8) -0.028(9)
C23 0.111(17) 0.084(13) 0.081(12) -0.012(11) 0.029(12) 0.034(12)
C21 0.072(11) 0.078(11) 0.071(10) -0.013(9) 0.004(9) 0.007(9)
C32 0.14(2) 0.126(19) 0.062(11) 0.001(12) -0.016(13) 0.041(16)
C33 0.18(3) 0.107(17) 0.047(10) -0.006(11) 0.013(13) 0.056(17)
C24 0.058(11) 0.142(19) 0.068(11) -0.011(12) 0.010(9) 0.008(11)
C54 0.19(3) 0.074(13) 0.102(15) 0.003(11) 0.080(17) 0.012(15)
C62 0.15(2) 0.046(10) 0.081(13) 0.011(9) 0.005(14) 0.004(12)
C36 0.121(18) 0.092(14) 0.100(14) 0.000(11) 0.030(13) -0.025(13)
C63 0.16(2) 0.063(12) 0.069(11) 0.015(9) -0.020(14) -0.038(13)
C26 0.098(15) 0.132(18) 0.088(13) 0.018(12) 0.007(11) -0.040(13)
C64 0.113(16) 0.076(12) 0.053(9) -0.003(9) -0.019(10) -0.005(11)
C66 0.17(2) 0.085(14) 0.078(12) -0.004(10) 0.037(14) 0.006(14)
C38 0.138(18) 0.089(13) 0.084(12) 0.017(10) 0.067(13) 0.002(12)
C68 0.094(16) 0.119(18) 0.120(17) 0.013(14) 0.024(14) 0.000(13)
C58 0.30(4) 0.15(2) 0.106(17) 0.031(16) 0.12(2) 0.06(3)
O5 0.025(10) 0.058(12) 0.099(15) 0.062(13) 0.032(10) 0.023(9)
O6 0.028(10) 0.033(10) 0.107(15) -0.052(11) 0.033(10) -0.015(8)
O2 0.062(12) 0.063(12) 0.046(9) -0.018(8) 0.022(9) 0.000(9)
O1 0.047(11) 0.075(13) 0.056(10) 0.016(9) 0.013(9) 0.013(9)
O4 0.068(13) 0.068(13) 0.065(11) 0.008(9) 0.029(10) -0.003(10)
O3 0.073(13) 0.083(14) 0.039(9) -0.020(9) 0.028(9) -0.025(11)
O9 0.056(11) 0.030(9) 0.090(13) -0.001(9) 0.008(10) -0.003(8)
O7 0.049(10) 0.054(11) 0.054(9) -0.004(8) 0.022(8) -0.008(8)
O8 0.057(11) 0.051(10) 0.045(9) 0.011(8) 0.010(8) 0.004(8)
O10 0.067(11) 0.037(9) 0.050(9) 0.017(7) 0.032(9) -0.004(8)
C59 0.095(15) 0.107(16) 0.107(15) 0.042(12) 0.012(13) 0.007(12)
C57 0.16(2) 0.083(14) 0.142(18) -0.007(13) 0.098(18) 0.005(14)
C27 0.14(2) 0.109(17) 0.108(16) -0.015(13) -0.027(15) 0.053(15)
C67 0.25(4) 0.103(19) 0.118(19) -0.026(15) -0.01(2) -0.03(2)
C28 0.116(19) 0.14(2) 0.16(2) -0.018(17) 0.069(17) -0.001(16)
C37 0.71(10) 0.15(3) 0.042(11) -0.022(14) 0.06(3) 0.13(4)
Tl3' 0.122(14) 0.060(8) 0.096(10) -0.002(7) 0.003(10) 0.025(8)

loop_
_atom_type_symbol
_atom_type_description
_atom_type_scat_dispersion_real
_atom_type_scat_dispersion_imag
_atom_type_scat_source
C C 0.0033 0.0016 'International Tables Vol C Tables 4.2.6.8 and 6.1.1.4'
H H 0.0000 0.0000 'International Tables Vol C Tables 4.2.6.8 and 6.1.1.4'
Tl Tl -2.8358 9.6688 'International Tables Vol C Tables 4.2.6.8 and 6.1.1.4'
O O 0.0106 0.0060 'International Tables Vol C Tables 4.2.6.8 and 6.1.1.4'

loop_
_geom_angle_atom_site_label_1
_geom_angle_atom_site_label_2
_geom_angle_atom_site_label_3
_geom_angle
_geom_angle_site_symmetry_1
O8 Tl1 C40 147.6(5) .
O8 Tl1 O7 66.4(6) .
C40 Tl1 O7 142.6(6) .
O8 Tl1 O4 51.3(7) .
C40 Tl1 O4 116.4(6) .
O7 Tl1 O4 98.0(7) .
O8 Tl1 O2 96.3(6) .
C40 Tl1 O2 112.8(5) .
O7 Tl1 O2 55.0(6) .
O4 Tl1 O2 82.9(7) .
O8 Tl1 O9 83.0(6) .
C40 Tl1 O9 108.5(6) .
O7 Tl1 O9 45.9(7) .
O4 Tl1 O9 132.9(7) .
O2 Tl1 O9 92.6(7) .
O8 Tl1 O10 47.6(7) .
C40 Tl1 O10 112.5(5) .
O7 Tl1 O10 79.0(6) .
O4 Tl1 O10 91.2(7) .
O2 Tl1 O10 131.9(6) .
O9 Tl1 O10 57.9(7) .
O8 Tl1 Tl2 40.3(4) .
C40 Tl1 Tl2 146.9(3) .
O7 Tl1 Tl2 37.5(4) .
O4 Tl1 Tl2 89.3(5) .
O2 Tl1 Tl2 89.6(4) .
O9 Tl1 Tl2 43.6(4) .
O10 Tl1 Tl2 42.5(3) .
O7 Tl2 C10 140.1(6) .
O7 Tl2 O8 66.4(7) .
C10 Tl2 O8 150.7(6) .
O7 Tl2 O3 98.5(7) .
C10 Tl2 O3 116.4(6) .
O8 Tl2 O3 53.8(7) .
O7 Tl2 O10 81.5(6) .
C10 Tl2 O10 113.8(6) .
O8 Tl2 O10 47.4(7) .
O3 Tl2 O10 92.5(7) .
O7 Tl2 O1 49.4(7) .
C10 Tl2 O1 113.6(6) .
O8 Tl2 O1 93.5(6) .
O3 Tl2 O1 83.1(6) .
O10 Tl2 O1 128.9(7) .
O7 Tl2 O9 45.9(7) .
C10 Tl2 O9 109.5(6) .
O8 Tl2 O9 80.5(6) .
O3 Tl2 O9 132.8(7) .
O10 Tl2 O9 57.9(7) .
O1 Tl2 O9 88.9(7) .
O7 Tl2 Tl1 39.1(5) .
C10 Tl2 Tl1 148.0(4) .
O8 Tl2 Tl1 38.7(5) .
O3 Tl2 Tl1 90.3(5) .
O10 Tl2 Tl1 43.5(4) .
O1 Tl2 Tl1 85.5(5) .
O9 Tl2 Tl1 42.6(5) .
Tl4 Tl3 Tl3' 84.2(7) .
Tl4 Tl3 O2 49.8(4) .
Tl3' Tl3 O2 68.9(7) .
Tl4 Tl3 O1 35.6(4) .
Tl3' Tl3 O1 65.1(7) .
O2 Tl3 O1 72.9(5) .
Tl3 Tl4 Tl3' 62.1(7) .
Tl3 Tl4 O1 129.3(5) .
Tl3' Tl4 O1 84.0(8) .
Tl3 Tl4 O2 111.3(5) .
Tl3' Tl4 O2 81.4(8) .
O1 Tl4 O2 98.3(7) .
Tl3 Tl4 O7 127.9(4) .
Tl3' Tl4 O7 66.3(8) .
O1 Tl4 O7 47.8(6) .
O2 Tl4 O7 52.9(6) .
C30 C35 C34 122(2) .
C30 C35 C38 121.5(14) .
C34 C35 C38 116.7(18) .
C55 C50 C51 118.8(16) .
C55 C50 C41 119.4(15) .
C51 C50 C41 121.7(16) .
C21 C20 C25 116.3(16) .
C21 C20 C11 122.1(15) .
C25 C20 C11 121.2(16) .
C40 C41 C42 118.7(12) .
C40 C41 C50 122.1(12) .
C42 C41 C50 119.1(13) .
C53 C52 C51 120(2) .
C13 C12 C11 119.6(14) .
C50 C51 C52 118.3(19) .
C50 C51 C59 120.1(16) .
C52 C51 C59 121.6(18) .
C61 C60 C65 119.6(17) .
C61 C60 C45 120.1(16) .
C65 C60 C45 120.2(15) .
C41 C40 C45 122.5(12) .
C41 C40 Tl1 119.2(8) .
C45 C40 Tl1 118.1(9) .
C60 C65 C64 119.7(18) .
C60 C65 C68 122.6(17) .
C64 C65 C68 118(2) .
C62 C61 C60 118(2) .
C62 C61 C66 120.1(19) .
C60 C61 C66 121.6(17) .
C15 C10 C11 121.3(13) .
C15 C10 Tl2 118.6(9) .
C11 C10 Tl2 119.6(10) .
C33 C34 C35 119(2) .
C12 C11 C10 117.8(14) .
C12 C11 C20 119.6(13) .
C10 C11 C20 122.5(12) .
C14 C13 C12 121.5(15) .
C35 C30 C31 120.6(16) .
C35 C30 C15 119.3(16) .
C31 C30 C15 120.1(16) .
C43 C44 C45 121.7(13) .
C40 C45 C44 116.1(13) .
C40 C45 C60 120.8(12) .
C44 C45 C60 122.9(13) .
C13 C14 C15 120.5(16) .
C54 C53 C52 120.3(19) .
C54 C53 C58 121(2) .
C52 C53 C58 119(2) .
C42 C43 C44 119.9(15) .
C24 C25 C20 120.3(18) .
C24 C25 C28 120(2) .
C20 C25 C28 119.2(19) .
C10 C15 C14 119.2(13) .
C10 C15 C30 121.3(13) .
C14 C15 C30 119.5(14) .
C21 C22 C23 119.5(19) .
C54 C55 C50 121.0(19) .
C54 C55 C57 118.4(19) .
C50 C55 C57 120.5(15) .
C32 C31 C30 113(2) .
C32 C31 C36 126(2) .
C30 C31 C36 120.9(16) .
C43 C42 C41 120.9(15) .
C24 C23 C22 117.9(19) .
C24 C23 C27 121(2) .
C22 C23 C27 121(2) .
C20 C21 C22 123.2(18) .
C20 C21 C26 121.7(16) .
C22 C21 C26 115.1(18) .
C33 C32 C31 127(3) .
C32 C33 C34 118.0(19) .
C32 C33 C37 124(3) .
C34 C33 C37 118(3) .
C23 C24 C25 123(2) .
C53 C54 C55 121(2) .
C63 C62 C61 123(2) .
C64 C63 C62 118.3(19) .
C64 C63 C67 117(3) .
C62 C63 C67 125(3) .
C63 C64 C65 120(2) .
O6 O5 O1 128(2) 3_667
O5 O6 O2 134(2) 3_667
O6 O2 Tl4 107.3(13) .
O6 O2 Tl1 95.6(12) .
Tl4 O2 Tl1 130.0(8) .
O6 O2 Tl3' 146.5(15) .
Tl4 O2 Tl3' 40.3(6) .
Tl1 O2 Tl3' 112.4(9) .
O6 O2 Tl3 114.0(13) .
Tl4 O2 Tl3 18.88(17) .
Tl1 O2 Tl3 140.9(8) .
Tl3' O2 Tl3 32.8(6) .
O5 O1 Tl4 104.3(12) .
O5 O1 Tl2 94.0(11) .
Tl4 O1 Tl2 136.3(9) .
O5 O1 Tl3' 144.8(14) .
Tl4 O1 Tl3' 41.2(6) .
Tl2 O1 Tl3' 115.8(9) .
O5 O1 Tl3 112.8(12) .
Tl4 O1 Tl3 15.14(17) .
Tl2 O1 Tl3 142.5(8) .
Tl3' O1 Tl3 32.2(6) .
O7 O9 Tl1 63.9(8) .
O7 O9 Tl2 60.4(8) .
Tl1 O9 Tl2 93.8(7) .
O9 O7 Tl2 73.6(8) .
O9 O7 Tl1 70.2(8) .
Tl2 O7 Tl1 103.4(7) .
O9 O7 Tl3' 109.4(12) .
Tl2 O7 Tl3' 131.6(9) .
Tl1 O7 Tl3' 123.6(8) .
O9 O7 Tl4 149.4(11) .
Tl2 O7 Tl4 124.5(7) .
Tl1 O7 Tl4 120.7(8) .
Tl3' O7 Tl4 40.1(6) .
O10 O8 Tl1 71.4(8) .
O10 O8 Tl2 68.1(7) .
Tl1 O8 Tl2 101.0(7) .
O8 O10 Tl2 64.5(7) .
O8 O10 Tl1 61.1(7) .
Tl2 O10 Tl1 94.0(5) .
Tl3 Tl3' Tl4 33.7(5) .
Tl3 Tl3' O7 107.0(10) .
Tl4 Tl3' O7 73.6(7) .
Tl3 Tl3' O1 82.7(9) .
Tl4 Tl3' O1 54.9(6) .
O7 Tl3' O1 45.2(6) .
Tl3 Tl3' O2 78.3(8) .
Tl4 Tl3' O2 58.3(6) .
O7 Tl3' O2 50.3(6) .
O1 Tl3' O2 79.1(7) .

loop_
_geom_bond_atom_site_label_1
_geom_bond_atom_site_label_2
_geom_bond_distance
_geom_bond_site_symmetry_2
Tl1 O8 2.111(17) .
Tl1 C40 2.140(12) .
Tl1 O7 2.147(17) .
Tl1 O4 2.19(2) .
Tl1 O2 2.241(16) .
Tl1 O9 2.249(18) .
Tl1 O10 2.285(16) .
Tl1 Tl2 3.313(3) .
Tl2 O7 2.075(16) .
Tl2 C10 2.138(13) .
Tl2 O8 2.182(16) .
Tl2 O3 2.21(2) .
Tl2 O10 2.244(14) .
Tl2 O1 2.266(17) .
Tl2 O9 2.290(17) .
Tl3 Tl4 0.8982(17) .
Tl3 Tl3' 1.43(2) .
Tl3 O2 2.586(18) .
Tl3 O1 2.664(19) .
Tl4 Tl3' 1.61(2) .
Tl4 O1 2.003(19) .
Tl4 O2 2.120(18) .
Tl4 O7 2.400(16) .
C35 C30 1.35(2) .
C35 C34 1.39(2) .
C35 C38 1.50(3) .
C50 C55 1.37(2) .
C50 C51 1.39(2) .
C50 C41 1.528(19) .
C20 C21 1.34(2) .
C20 C25 1.41(2) .
C20 C11 1.47(2) .
C41 C40 1.384(17) .
C41 C42 1.39(2) .
C52 C53 1.37(3) .
C52 C51 1.39(2) .
C12 C13 1.39(2) .
C12 C11 1.41(2) .
C51 C59 1.48(3) .
C60 C61 1.37(2) .
C60 C65 1.38(2) .
C60 C45 1.48(2) .
C40 C45 1.395(17) .
C65 C64 1.39(2) .
C65 C68 1.45(3) .
C61 C62 1.37(3) .
C61 C66 1.53(3) .
C10 C15 1.388(19) .
C10 C11 1.412(17) .
C34 C33 1.35(3) .
C13 C14 1.36(2) .
C30 C31 1.42(3) .
C30 C15 1.48(2) .
C44 C43 1.40(2) .
C44 C45 1.397(19) .
C14 C15 1.39(2) .
C53 C54 1.32(3) .
C53 C58 1.55(3) .
C43 C42 1.34(2) .
C25 C24 1.38(2) .
C25 C28 1.46(3) .
C22 C21 1.38(2) .
C22 C23 1.40(3) .
C55 C54 1.36(2) .
C55 C57 1.50(3) .
C31 C32 1.39(3) .
C31 C36 1.46(3) .
C23 C24 1.32(3) .
C23 C27 1.57(3) .
C21 C26 1.56(3) .
C32 C33 1.34(4) .
C33 C37 1.52(2) .
C62 C63 1.36(3) .
C63 C64 1.35(3) .
C63 C67 1.63(3) .
O5 O6 0.96(2) 3_667
O5 O1 1.57(3) .
O6 O5 0.96(2) 3_667
O6 O2 1.48(3) .
O2 Tl3' 2.46(2) .
O1 Tl3' 2.44(2) .
O9 O7 1.72(3) .
O7 Tl3' 2.29(2) .
O8 O10 1.78(2) .
